data_7204562
loop_
_publ_author_name
'Suksangpanya, Unchulee'
'Blake, Alexander J.'
'Hubberstey, Peter'
'Parker, David J.'
'Teat, Simon J.'
'Wilson, Claire'

_publ_section_title
;
 Complementarity of anion-mediated hydrogen-bonding and alkyl
 substitution in the construction of two-dimensional rhombic (4,4)
 grids by bis(N-alkylamidino-O-alkylurea)copper(ii) nitrates and
 tetrafluoroborates
;
_journal_issue 4
_journal_name_full CrystEngComm
_journal_page_first 23
_journal_paper_doi 10.1039/b210627b
_journal_volume 5
_journal_year 2003
_chemical_formula_moiety 'C10 H24 N8 Cu O2 2+, 2(N O3 -)'
_chemical_formula_sum 'C10 H24 Cu N10 O8'
_chemical_formula_weight 475.93
_chemical_name_systematic
; 
? 
;
_space_group_IT_number 14
_symmetry_cell_setting monoclinic
_symmetry_space_group_name_Hall '-P 2yn'
_symmetry_space_group_name_H-M 'P 1 21/n 1'
_atom_sites_solution_hydrogens 'placed geometrically, except for H on N-atoms located by deltaF'
_atom_sites_solution_primary direct
_atom_sites_solution_secondary 'difference Fourier'
_audit_creation_method SHELXL-97
_cell_angle_alpha 90.00
_cell_angle_beta 95.916(2)
_cell_angle_gamma 90.00
_cell_formula_units_Z 2
_cell_length_a 5.0300(2)
_cell_length_b 15.4696(2)
_cell_length_c 12.3914(5)
_cell_measurement_reflns_used 8192
_cell_measurement_temperature 150(2)
_cell_measurement_theta_max 29.25
_cell_measurement_theta_min 3.05
_cell_volume 959.07(6)
_computing_cell_refinement 'Bruker SMART'
_computing_data_collection 'Bruker SMART'
_computing_data_reduction 'Bruker SHELXTL'
_computing_molecular_graphics 'CAMERON (Watkin et al., 1996)'
_computing_publication_material 'Bruker SHELXTL'
_computing_structure_refinement 'SHELXL-97 (Sheldrick, 1997)'
_computing_structure_solution 'SHELXS-97 (Sheldrick, 1990)'
_diffrn_ambient_temperature 150(2)
_diffrn_measured_fraction_theta_full 0.992
_diffrn_measured_fraction_theta_max 0.993
_diffrn_measurement_device_type 'CCD area detector'
_diffrn_measurement_method omega
_diffrn_radiation_monochromator graphite
_diffrn_radiation_source 'fine-focus sealed tube'
_diffrn_radiation_type Synchrotron
_diffrn_radiation_wavelength 0.6982
_diffrn_reflns_av_R_equivalents 0.0405
_diffrn_reflns_av_sigmaI/netI 0.0351
_diffrn_reflns_limit_h_max 6
_diffrn_reflns_limit_h_min -6
_diffrn_reflns_limit_k_max 20
_diffrn_reflns_limit_k_min -20
_diffrn_reflns_limit_l_max 15
_diffrn_reflns_limit_l_min -16
_diffrn_reflns_number 8967
_diffrn_reflns_theta_full 27.50
_diffrn_reflns_theta_max 27.99
_diffrn_reflns_theta_min 2.63
_diffrn_standards_decay_% 0
_exptl_absorpt_coefficient_mu 1.202
_exptl_absorpt_correction_T_max 0.965
_exptl_absorpt_correction_T_min 0.866
_exptl_absorpt_correction_type multi-scan
_exptl_crystal_colour Purple
_exptl_crystal_density_diffrn 1.648
_exptl_crystal_density_method 'not measured'
_exptl_crystal_description Column
_exptl_crystal_F_000 494
_exptl_crystal_size_max 0.12
_exptl_crystal_size_mid 0.06
_exptl_crystal_size_min 0.03
_refine_diff_density_max 2.865
_refine_diff_density_min -0.697
_refine_diff_density_rms 0.173
_refine_ls_extinction_coef 0.011(5)
_refine_ls_extinction_expression Fc^*^=kFc[1+0.001xFc^2^\l^3^/sin(2\q)]^-1/4^
_refine_ls_extinction_method SHELXL
_refine_ls_goodness_of_fit_ref 1.208
_refine_ls_hydrogen_treatment 'riding on parent atom, except for H on N-atoms refined with restraints'
_refine_ls_matrix_type full
_refine_ls_number_parameters 148
_refine_ls_number_reflns 2306
_refine_ls_number_restraints 4
_refine_ls_restrained_S_all 1.207
_refine_ls_R_factor_all 0.1056
_refine_ls_R_factor_gt 0.0948
_refine_ls_shift/su_max 0.000
_refine_ls_shift/su_mean 0.000
_refine_ls_structure_factor_coef Fsqd
_refine_ls_weighting_details 'calc w=1/[\s^2^(Fo^2^)+(0.0418P)^2^+14.0055P] where P=(Fo^2^+2Fc^2^)/3'
_refine_ls_weighting_scheme calc
_refine_ls_wR_factor_gt 0.2457
_refine_ls_wR_factor_ref 0.2489
_reflns_number_gt 1894
_reflns_number_total 2312
_reflns_threshold_expression >2sigma(I)
_cod_data_source_file b210627b.txt
_cod_data_source_block CUMENE
_cod_depositor_comments
;
The following automatic conversions were performed:
'_symmetry_cell_setting' value 'Monoclinic' changed to 'monoclinic'
according to '/home/saulius/struct/CIF-dictionaries/cif_core.dic'
dictionary named 'cif_core.dic' version 2.4.1 from
2010-06-29.

'_exptl_absorpt_correction_type' value 'Multi-scan' changed
to 'multi-scan' according to
'/home/saulius/struct/CIF-dictionaries/cif_core.dic' dictionary named
'cif_core.dic' version 2.4.1 from 2010-06-29.

Automatic conversion script
Id: cif_fix_enum 1527 2010-12-29 10:47:43Z saulius 
;
_cod_original_sg_symbol_H-M P2(1)/n
_cod_database_code 7204562

loop_
_symmetry_equiv_pos_as_xyz
'x, y, z'
'-x+1/2, y+1/2, -z+1/2'
'-x, -y, -z'
'x-1/2, -y-1/2, z-1/2'

loop_
_atom_site_label
_atom_site_type_symbol
_atom_site_fract_x
_atom_site_fract_y
_atom_site_fract_z
_atom_site_U_iso_or_equiv
_atom_site_adp_type
_atom_site_occupancy
_atom_site_symmetry_multiplicity
_atom_site_calc_flag
_atom_site_refinement_flags
_atom_site_disorder_assembly
_atom_site_disorder_group
Cu Cu 0.0000 0.5000 0.0000 0.0232(4) Uani 1 2 d S . .
N101 N 0.3119(13) 0.5081(4) 0.1046(5) 0.0284(13) Uani 1 1 d D . .
H101 H 0.321(18) 0.554(3) 0.147(6) 0.034 Uiso 1 1 d D . .
C102 C 0.4809(15) 0.4479(5) 0.1416(6) 0.0269(15) Uani 1 1 d . . .
N103 N 0.4517(13) 0.3628(4) 0.1074(5) 0.0278(14) Uani 1 1 d D . .
H103 H 0.572(13) 0.326(4) 0.136(7) 0.033 Uiso 1 1 d D . .
C104 C 0.2470(15) 0.3293(4) 0.0411(6) 0.0256(15) Uani 1 1 d . . .
N105 N 0.0569(11) 0.3739(4) -0.0081(5) 0.0231(13) Uani 1 1 d D . .
H105 H -0.045(14) 0.340(4) -0.052(5) 0.028 Uiso 1 1 d D . .
N121 N 0.6932(14) 0.4601(4) 0.2125(6) 0.0322(16) Uani 1 1 d D . .
H121 H 0.794(16) 0.418(4) 0.243(7) 0.039 Uiso 1 1 d D . .
C122 C 0.7572(18) 0.5443(5) 0.2635(7) 0.0352(19) Uani 1 1 d . . .
H12A H 0.5940 0.5688 0.2900 0.042 Uiso 1 1 calc R . .
H12B H 0.8170 0.5845 0.2087 0.042 Uiso 1 1 calc R . .
C123 C 0.969(3) 0.5370(7) 0.3554(9) 0.066(4) Uani 1 1 d . . .
H12C H 0.9061 0.5001 0.4119 0.099 Uiso 1 1 calc R . .
H12D H 1.0117 0.5945 0.3854 0.099 Uiso 1 1 calc R . .
H12E H 1.1295 0.5114 0.3299 0.099 Uiso 1 1 calc R . .
O141 O 0.2770(12) 0.2435(3) 0.0355(5) 0.0354(14) Uani 1 1 d . . .
C142 C 0.0726(19) 0.1946(5) -0.0281(8) 0.042(2) Uani 1 1 d . . .
H14A H -0.0995 0.2033 0.0008 0.063 Uiso 1 1 calc R . .
H14B H 0.1189 0.1330 -0.0247 0.063 Uiso 1 1 calc R . .
H14C H 0.0598 0.2141 -0.1037 0.063 Uiso 1 1 calc R . .
N N 0.4923(14) 0.7563(4) 0.2206(6) 0.0345(16) Uani 1 1 d . . .
O1 O 0.4203(13) 0.8322(4) 0.2014(6) 0.0479(18) Uani 1 1 d . . .
O2 O 0.3664(15) 0.6956(4) 0.1732(6) 0.056(2) Uani 1 1 d . . .
O3 O 0.6833(13) 0.7410(4) 0.2886(6) 0.0463(17) Uani 1 1 d . . .

loop_
_atom_site_aniso_label
_atom_site_aniso_U_11
_atom_site_aniso_U_22
_atom_site_aniso_U_33
_atom_site_aniso_U_23
_atom_site_aniso_U_13
_atom_site_aniso_U_12
Cu 0.0221(6) 0.0145(6) 0.0316(7) 0.0012(5) -0.0044(4) 0.0010(5)
N101 0.032(3) 0.013(3) 0.037(3) -0.003(3) -0.010(3) -0.001(3)
C102 0.030(4) 0.017(3) 0.033(4) 0.001(3) -0.001(3) -0.001(3)
N103 0.029(3) 0.013(3) 0.038(4) 0.003(2) -0.011(3) 0.003(2)
C104 0.025(3) 0.016(3) 0.034(4) -0.001(3) -0.002(3) -0.001(3)
N105 0.022(3) 0.016(3) 0.030(3) 0.001(2) -0.002(2) 0.001(2)
N121 0.034(4) 0.015(3) 0.044(4) 0.001(3) -0.016(3) 0.004(3)
C122 0.042(5) 0.021(4) 0.039(4) -0.003(3) -0.016(4) -0.001(3)
C123 0.088(9) 0.041(5) 0.060(7) -0.005(5) -0.036(6) -0.006(6)
O141 0.038(3) 0.015(2) 0.049(3) -0.001(2) -0.015(3) 0.001(2)
C142 0.047(5) 0.016(3) 0.059(6) -0.008(4) -0.017(4) -0.003(3)
N 0.039(4) 0.019(3) 0.042(4) -0.005(3) -0.009(3) -0.002(3)
O1 0.045(4) 0.017(3) 0.076(5) -0.011(3) -0.019(3) 0.001(2)
O2 0.060(4) 0.017(3) 0.081(5) -0.011(3) -0.039(4) -0.001(3)
O3 0.047(4) 0.025(3) 0.061(4) -0.005(3) -0.024(3) -0.005(3)

loop_
_atom_type_symbol
_atom_type_description
_atom_type_scat_dispersion_real
_atom_type_scat_dispersion_imag
_atom_type_scat_source
C C 0.0033 0.0016 'International Tables Vol C Tables 4.2.6.8 and 6.1.1.4'
H H 0.0000 0.0000 'International Tables Vol C Tables 4.2.6.8 and 6.1.1.4'
N N 0.0061 0.0033 'International Tables Vol C Tables 4.2.6.8 and 6.1.1.4'
O O 0.0106 0.0060 'International Tables Vol C Tables 4.2.6.8 and 6.1.1.4'
Cu Cu 0.3201 1.2651 'International Tables Vol C Tables 4.2.6.8 and 6.1.1.4'

loop_
_geom_angle_atom_site_label_1
_geom_angle_atom_site_label_2
_geom_angle_atom_site_label_3
_geom_angle
_geom_angle_site_symmetry_1
_geom_angle_site_symmetry_3
_geom_angle_publ_flag
N101 Cu N101 180.0(3) 3_565 . ?
N101 Cu N105 90.8(2) 3_565 . ?
N101 Cu N105 89.2(2) . . y
N101 Cu N105 89.2(2) 3_565 3_565 ?
N101 Cu N105 90.8(2) . 3_565 ?
N105 Cu N105 180.0(4) . 3_565 ?
C102 N101 Cu 129.8(5) . . ?
C102 N101 H101 112(6) . . ?
Cu N101 H101 116(6) . . ?
N101 C102 N121 125.4(7) . . ?
N101 C102 N103 121.6(7) . . ?
N121 C102 N103 113.1(6) . . ?
C104 N103 C102 126.9(6) . . ?
C104 N103 H103 116(6) . . ?
C102 N103 H103 117(6) . . ?
N105 C104 O141 126.3(7) . . ?
N105 C104 N103 124.5(6) . . ?
O141 C104 N103 109.2(6) . . ?
C104 N105 Cu 127.7(5) . . ?
C104 N105 H105 109(6) . . ?
Cu N105 H105 123(6) . . ?
C102 N121 C122 122.6(6) . . ?
C102 N121 H121 125(6) . . ?
C122 N121 H121 112(6) . . ?
N121 C122 C123 111.8(7) . . ?
N121 C122 H12A 109.3 . . ?
C123 C122 H12A 109.3 . . ?
N121 C122 H12B 109.3 . . ?
C123 C122 H12B 109.3 . . ?
H12A C122 H12B 107.9 . . ?
C122 C123 H12C 109.5 . . ?
C122 C123 H12D 109.5 . . ?
H12C C123 H12D 109.5 . . ?
C122 C123 H12E 109.5 . . ?
H12C C123 H12E 109.5 . . ?
H12D C123 H12E 109.5 . . ?
C104 O141 C142 118.1(6) . . ?
O141 C142 H14A 109.5 . . ?
O141 C142 H14B 109.5 . . ?
H14A C142 H14B 109.5 . . ?
O141 C142 H14C 109.5 . . ?
H14A C142 H14C 109.5 . . ?
H14B C142 H14C 109.5 . . ?
O3 N O1 120.1(7) . . ?
O3 N O2 120.0(7) . . ?
O1 N O2 119.8(7) . . ?

loop_
_geom_bond_atom_site_label_1
_geom_bond_atom_site_label_2
_geom_bond_distance
_geom_bond_site_symmetry_2
_geom_bond_publ_flag
Cu N101 1.934(6) 3_565 ?
Cu N101 1.934(6) . y
Cu N105 1.976(6) . y
Cu N105 1.976(6) 3_565 ?
N101 C102 1.312(9) . ?
N101 H101 0.880(10) . ?
C102 N121 1.325(9) . ?
C102 N103 1.385(9) . ?
N103 C104 1.353(9) . ?
N103 H103 0.879(10) . ?
C104 N105 1.281(9) . ?
C104 O141 1.338(8) . ?
N105 H105 0.880(10) . ?
N121 C122 1.469(9) . ?
N121 H121 0.880(10) . ?
C122 C123 1.482(12) . ?
C122 H12A 0.9900 . ?
C122 H12B 0.9900 . ?
C123 H12C 0.9800 . ?
C123 H12D 0.9800 . ?
C123 H12E 0.9800 . ?
O141 C142 1.444(9) . ?
C142 H14A 0.9800 . ?
C142 H14B 0.9800 . ?
C142 H14C 0.9800 . ?
N O3 1.234(9) . ?
N O1 1.244(8) . ?
N O2 1.246(8) . ?
